data_7112893
loop_
_publ_author_name
'Yan, Xiaoyu'
'Zhou, Yiqing'
'Xi, Chanjuan'

_publ_section_title
;
 Reactivity of alkynylzirconates towards allyl bromides: selective
 formation of \b-allyl-zirconacyclopentadienes.
;
_journal_issue 41
_journal_name_full 'Chemical communications (Cambridge, England)'
_journal_page_first 7801
_journal_page_last 7803
_journal_paper_doi 10.1039/c0cc02997a
_journal_volume 46
_journal_year 2010
_chemical_formula_sum 'C26 H20 N4'
_chemical_formula_weight 388.46
_chemical_name_systematic
;
?
;
_space_group_IT_number 14
_symmetry_cell_setting monoclinic
_symmetry_space_group_name_Hall '-P 2yn'
_symmetry_space_group_name_H-M 'P 1 21/n 1'
_atom_sites_solution_hydrogens geom
_atom_sites_solution_primary direct
_atom_sites_solution_secondary difmap
_audit_creation_method SHELXL-97
_cell_angle_alpha 90.00
_cell_angle_beta 92.96(3)
_cell_angle_gamma 90.00
_cell_formula_units_Z 4
_cell_length_a 11.132(2)
_cell_length_b 9.6628(19)
_cell_length_c 20.142(4)
_cell_measurement_reflns_used 7204
_cell_measurement_temperature 173(2)
_cell_measurement_theta_max 27.4824
_cell_measurement_theta_min 1.0123
_cell_volume 2163.7(7)
_computing_cell_refinement 'Bruker XSCANS'
_computing_data_collection 'Bruker XSCANS'
_computing_data_reduction 'Bruker SHELXTL'
_computing_molecular_graphics 'Bruker SHELXTL'
_computing_publication_material 'Bruker SHELXTL'
_computing_structure_refinement 'SHELXL-97 (Sheldrick, 1997)'
_computing_structure_solution 'SHELXS-97 (Sheldrick, 1990)'
_diffrn_ambient_temperature 173(2)
_diffrn_measured_fraction_theta_full 0.994
_diffrn_measured_fraction_theta_max 0.994
_diffrn_measurement_device_type 'Bruker P4'
_diffrn_measurement_method '\w scans'
_diffrn_radiation_monochromator graphite
_diffrn_radiation_source 'fine-focus sealed tube'
_diffrn_radiation_type MoK\a
_diffrn_radiation_wavelength 0.71073
_diffrn_reflns_av_R_equivalents 0.0560
_diffrn_reflns_av_sigmaI/netI 0.0478
_diffrn_reflns_limit_h_max 13
_diffrn_reflns_limit_h_min -14
_diffrn_reflns_limit_k_max 12
_diffrn_reflns_limit_k_min -12
_diffrn_reflns_limit_l_max 26
_diffrn_reflns_limit_l_min -25
_diffrn_reflns_number 17162
_diffrn_reflns_theta_full 27.53
_diffrn_reflns_theta_max 27.53
_diffrn_reflns_theta_min 2.02
_diffrn_standards_decay_% none
_diffrn_standards_interval_count none
_diffrn_standards_interval_time none
_diffrn_standards_number none
_exptl_absorpt_coefficient_mu 0.072
_exptl_absorpt_correction_T_max 0.9857
_exptl_absorpt_correction_T_min 0.9773
_exptl_absorpt_correction_type numerical
_exptl_crystal_colour Colorless
_exptl_crystal_density_diffrn 1.192
_exptl_crystal_density_method 'not measured'
_exptl_crystal_description Prism
_exptl_crystal_F_000 816
_exptl_crystal_size_max 0.32
_exptl_crystal_size_mid 0.21
_exptl_crystal_size_min 0.20
_refine_diff_density_max 1.014
_refine_diff_density_min -0.556
_refine_diff_density_rms 0.109
_refine_ls_extinction_method none
_refine_ls_goodness_of_fit_ref 1.171
_refine_ls_hydrogen_treatment constr
_refine_ls_matrix_type full
_refine_ls_number_parameters 271
_refine_ls_number_reflns 4958
_refine_ls_number_restraints 0
_refine_ls_restrained_S_all 1.171
_refine_ls_R_factor_all 0.1343
_refine_ls_R_factor_gt 0.1249
_refine_ls_shift/su_max 0.007
_refine_ls_shift/su_mean 0.002
_refine_ls_structure_factor_coef Fsqd
_refine_ls_weighting_details 'calc w=1/[\s^2^(Fo^2^)+(0.1352P)^2^+2.9805P] where P=(Fo^2^+2Fc^2^)/3'
_refine_ls_weighting_scheme calc
_refine_ls_wR_factor_gt 0.3168
_refine_ls_wR_factor_ref 0.3267
_reflns_number_gt 4592
_reflns_number_total 4958
_reflns_threshold_expression >2sigma(I)
_cod_data_source_file c0cc02997a.txt
_cod_data_source_block a
_cod_depositor_comments
;
The following automatic conversions were performed:

'_symmetry_cell_setting' value 'Monoclinic' changed to 'monoclinic'
according to
/usr/data/users/saulius/automatic-downloads/retrospective/RSC/lib/dictionaries/cif_core.dic
dictionary named 'cif_core.dic' version 2.4.2 from
2011-04-26.

'_exptl_absorpt_correction_type' value 'Numerical'
changed to 'numerical' according to
/usr/data/users/saulius/automatic-downloads/retrospective/RSC/lib/dictionaries/cif_core.dic
dictionary named 'cif_core.dic' version 2.4.2 from 2011-04-26.

Automatic conversion script
Id: cif_fix_values 2281 2013-09-26 08:29:07Z andrius 
;
_cod_original_sg_symbol_H-M P2(1)/n
_cod_database_code 7112893

loop_
_symmetry_equiv_pos_as_xyz
'x, y, z'
'-x+1/2, y+1/2, -z+1/2'
'-x, -y, -z'
'x-1/2, -y-1/2, z-1/2'

loop_
_atom_site_label
_atom_site_type_symbol
_atom_site_fract_x
_atom_site_fract_y
_atom_site_fract_z
_atom_site_U_iso_or_equiv
_atom_site_adp_type
_atom_site_occupancy
_atom_site_symmetry_multiplicity
_atom_site_calc_flag
_atom_site_refinement_flags
N4 N 0.7204(3) 0.5149(3) 0.23607(15) 0.0474(8) Uani 1 1 d .
C5 C 0.5588(3) 0.7410(3) 0.10573(17) 0.0382(7) Uani 1 1 d .
H5A H 0.5229 0.7670 0.0609 0.046 Uiso 1 1 calc R
C11 C 0.6925(3) 0.7221(3) 0.09527(16) 0.0353(7) Uani 1 1 d .
C4 C 0.5297(3) 0.8613(3) 0.15027(17) 0.0370(7) Uani 1 1 d .
C24 C 0.5272(3) 0.4847(4) 0.0915(2) 0.0447(8) Uani 1 1 d .
C9 C 0.4794(3) 0.8511(4) 0.20825(17) 0.0397(7) Uani 1 1 d .
C8 C 0.4491(3) 0.7147(4) 0.24071(17) 0.0435(8) Uani 1 1 d .
H8A H 0.3595 0.7073 0.2405 0.052 Uiso 1 1 calc R
N1 N 0.2547(3) 0.6473(4) 0.09418(19) 0.0587(9) Uani 1 1 d .
N2 N 0.5495(3) 0.3899(3) 0.06219(17) 0.0525(8) Uani 1 1 d .
C16 C 0.7288(3) 0.6581(4) 0.03762(18) 0.0452(8) Uani 1 1 d .
H16A H 0.6699 0.6302 0.0045 0.054 Uiso 1 1 calc R
C3 C 0.5561(4) 1.0004(4) 0.11955(19) 0.0466(9) Uani 1 1 d .
H3A H 0.5771 1.0670 0.1557 0.056 Uiso 1 1 calc R
H3B H 0.6272 0.9907 0.0924 0.056 Uiso 1 1 calc R
C12 C 0.7805(3) 0.7677(4) 0.14141(18) 0.0449(8) Uani 1 1 d .
H12A H 0.7580 0.8147 0.1803 0.054 Uiso 1 1 calc R
C23 C 0.3524(4) 0.6314(4) 0.1093(3) 0.0636(12) Uani 1 1 d .
C26 C 0.6284(3) 0.5494(4) 0.21689(19) 0.0445(8) Uani 1 1 d .
C13 C 0.9001(4) 0.7451(5) 0.1312(2) 0.0576(11) Uani 1 1 d .
H13A H 0.9595 0.7765 0.1632 0.069 Uiso 1 1 calc R
C17 C 0.4979(3) 0.7011(4) 0.31213(17) 0.0410(8) Uani 1 1 d .
C7 C 0.4977(4) 0.5847(4) 0.2008(2) 0.0553(10) Uani 1 1 d .
N3 N 0.3690(3) 0.3676(4) 0.2316(2) 0.0619(10) Uani 1 1 d .
C18 C 0.6090(3) 0.7559(4) 0.3315(2) 0.0484(9) Uani 1 1 d .
H18A H 0.6537 0.8052 0.3003 0.058 Uiso 1 1 calc R
C2 C 0.4533(4) 1.0596(4) 0.0763(2) 0.0540(10) Uani 1 1 d .
H2A H 0.4705 1.1410 0.0522 0.065 Uiso 1 1 calc R
C19 C 0.6556(4) 0.7395(5) 0.3961(2) 0.0580(11) Uani 1 1 d .
H19A H 0.7320 0.7774 0.4089 0.070 Uiso 1 1 calc R
C6 C 0.4882(4) 0.6107(4) 0.1256(2) 0.0564(10) Uani 1 1 d .
C22 C 0.4327(4) 0.6311(5) 0.3588(2) 0.0535(10) Uani 1 1 d .
H22A H 0.3553 0.5948 0.3467 0.064 Uiso 1 1 calc R
C10 C 0.4435(4) 0.9755(4) 0.2474(2) 0.0543(10) Uani 1 1 d .
H10A H 0.4656 1.0600 0.2240 0.081 Uiso 1 1 calc R
H10B H 0.4852 0.9736 0.2915 0.081 Uiso 1 1 calc R
H10C H 0.3564 0.9741 0.2523 0.081 Uiso 1 1 calc R
C25 C 0.4207(4) 0.4630(4) 0.2179(2) 0.0532(10) Uani 1 1 d .
C1 C 0.3432(4) 1.0115(5) 0.0682(2) 0.0614(11) Uani 1 1 d .
H1A H 0.3206 0.9303 0.0911 0.074 Uiso 1 1 calc R
H1B H 0.2860 1.0580 0.0395 0.074 Uiso 1 1 calc R
C15 C 0.8492(4) 0.6344(5) 0.0278(2) 0.0604(11) Uani 1 1 d .
H15A H 0.8727 0.5887 -0.0112 0.072 Uiso 1 1 calc R
C21 C 0.4811(5) 0.6147(6) 0.4230(2) 0.0716(14) Uani 1 1 d .
H21A H 0.4373 0.5654 0.4546 0.086 Uiso 1 1 calc R
C20 C 0.5919(4) 0.6689(6) 0.4415(2) 0.0684(13) Uani 1 1 d .
H20A H 0.6242 0.6575 0.4858 0.082 Uiso 1 1 calc R
C14 C 0.9350(4) 0.6780(5) 0.0755(3) 0.0658(12) Uani 1 1 d .
H14A H 1.0179 0.6613 0.0696 0.079 Uiso 1 1 calc R

loop_
_atom_site_aniso_label
_atom_site_aniso_U_11
_atom_site_aniso_U_22
_atom_site_aniso_U_33
_atom_site_aniso_U_23
_atom_site_aniso_U_13
_atom_site_aniso_U_12
N4 0.0438(17) 0.0502(18) 0.0475(17) 0.0075(14) -0.0033(13) 0.0074(14)
C5 0.0381(17) 0.0347(16) 0.0419(17) -0.0004(13) 0.0034(13) -0.0055(13)
C11 0.0367(16) 0.0335(15) 0.0351(16) 0.0049(12) -0.0040(13) -0.0022(12)
C4 0.0399(17) 0.0309(16) 0.0397(17) 0.0037(13) -0.0030(13) -0.0005(13)
C24 0.0405(18) 0.0387(18) 0.055(2) -0.0016(16) 0.0011(15) -0.0046(14)
C9 0.0425(18) 0.0384(17) 0.0380(17) 0.0007(14) 0.0001(14) 0.0015(14)
C8 0.049(2) 0.0450(19) 0.0367(17) 0.0006(14) 0.0037(14) -0.0084(15)
N1 0.0364(17) 0.068(2) 0.070(2) 0.0018(18) -0.0111(15) 0.0004(15)
N2 0.057(2) 0.0413(17) 0.058(2) -0.0096(15) -0.0112(16) -0.0020(14)
C16 0.0387(18) 0.055(2) 0.0416(18) -0.0068(16) 0.0001(14) -0.0054(15)
C3 0.059(2) 0.0306(17) 0.050(2) 0.0045(15) 0.0052(17) -0.0050(15)
C12 0.049(2) 0.048(2) 0.0369(17) -0.0022(15) -0.0059(15) -0.0106(16)
C23 0.057(3) 0.041(2) 0.091(3) 0.004(2) -0.023(2) -0.0042(18)
C26 0.0429(19) 0.0332(17) 0.056(2) -0.0016(15) -0.0089(16) 0.0045(14)
C13 0.046(2) 0.062(3) 0.063(2) 0.002(2) -0.0168(19) -0.0107(18)
C17 0.0395(17) 0.0408(18) 0.0431(18) 0.0034(14) 0.0059(14) 0.0012(14)
C7 0.069(3) 0.040(2) 0.056(2) 0.0040(17) 0.001(2) -0.0082(18)
N3 0.059(2) 0.048(2) 0.078(3) 0.0108(18) 0.0003(19) -0.0144(16)
C18 0.0438(19) 0.051(2) 0.051(2) 0.0003(17) 0.0079(16) -0.0067(16)
C2 0.076(3) 0.0375(19) 0.049(2) 0.0132(16) 0.0090(19) 0.0071(18)
C19 0.048(2) 0.068(3) 0.057(2) -0.001(2) -0.0051(18) -0.0019(19)
C6 0.064(3) 0.040(2) 0.066(3) -0.0012(18) 0.014(2) -0.0065(18)
C22 0.045(2) 0.070(3) 0.046(2) 0.0104(19) 0.0032(16) -0.0105(18)
C10 0.060(2) 0.048(2) 0.056(2) -0.0092(18) 0.0111(19) 0.0037(18)
C25 0.066(3) 0.042(2) 0.051(2) 0.0050(17) -0.0032(18) -0.0121(18)
C1 0.064(3) 0.055(2) 0.064(3) 0.017(2) 0.001(2) 0.017(2)
C15 0.044(2) 0.073(3) 0.065(3) -0.015(2) 0.0090(19) -0.0022(19)
C21 0.068(3) 0.101(4) 0.045(2) 0.022(2) 0.002(2) -0.018(3)
C20 0.065(3) 0.092(4) 0.047(2) 0.013(2) -0.009(2) -0.007(3)
C14 0.037(2) 0.076(3) 0.084(3) -0.012(3) 0.002(2) 0.001(2)

loop_
_atom_type_symbol
_atom_type_description
_atom_type_scat_dispersion_real
_atom_type_scat_dispersion_imag
_atom_type_scat_source
C C 0.0033 0.0016 'International Tables Vol C Tables 4.2.6.8 and 6.1.1.4'
H H 0.0000 0.0000 'International Tables Vol C Tables 4.2.6.8 and 6.1.1.4'
N N 0.0061 0.0033 'International Tables Vol C Tables 4.2.6.8 and 6.1.1.4'

loop_
_geom_angle_atom_site_label_1
_geom_angle_atom_site_label_2
_geom_angle_atom_site_label_3
_geom_angle
C4 C5 C11 114.5(3)
C4 C5 C6 110.2(3)
C11 C5 C6 116.8(3)
C4 C5 H5A 104.7
C11 C5 H5A 104.7
C6 C5 H5A 104.7
C12 C11 C16 118.3(3)
C12 C11 C5 122.0(3)
C16 C11 C5 119.7(3)
C9 C4 C5 125.3(3)
C9 C4 C3 121.8(3)
C5 C4 C3 112.8(3)
N2 C24 C6 174.7(4)
C4 C9 C10 122.6(3)
C4 C9 C8 124.0(3)
C10 C9 C8 113.4(3)
C9 C8 C17 114.0(3)
C9 C8 C7 112.2(3)
C17 C8 C7 107.1(3)
C9 C8 H8A 107.8
C17 C8 H8A 107.8
C7 C8 H8A 107.8
C15 C16 C11 121.1(4)
C15 C16 H16A 119.4
C11 C16 H16A 119.4
C2 C3 C4 114.4(3)
C2 C3 H3A 108.7
C4 C3 H3A 108.7
C2 C3 H3B 108.7
C4 C3 H3B 108.7
H3A C3 H3B 107.6
C13 C12 C11 120.3(4)
C13 C12 H12A 119.8
C11 C12 H12A 119.8
N1 C23 C6 176.5(6)
N4 C26 C7 170.9(4)
C14 C13 C12 121.1(4)
C14 C13 H13A 119.5
C12 C13 H13A 119.5
C18 C17 C22 119.0(3)
C18 C17 C8 120.4(3)
C22 C17 C8 120.6(3)
C25 C7 C26 109.1(3)
C25 C7 C6 110.0(3)
C26 C7 C6 105.3(4)
C25 C7 C8 106.7(3)
C26 C7 C8 114.6(3)
C6 C7 C8 111.1(3)
C19 C18 C17 120.5(4)
C19 C18 H18A 119.7
C17 C18 H18A 119.7
C1 C2 C3 127.6(4)
C1 C2 H2A 116.2
C3 C2 H2A 116.2
C20 C19 C18 120.3(4)
C20 C19 H19A 119.9
C18 C19 H19A 119.9
C24 C6 C7 108.6(3)
C24 C6 C23 108.5(4)
C7 C6 C23 104.3(4)
C24 C6 C5 112.7(3)
C7 C6 C5 112.2(3)
C23 C6 C5 110.2(3)
C21 C22 C17 119.6(4)
C21 C22 H22A 120.2
C17 C22 H22A 120.2
C9 C10 H10A 109.5
C9 C10 H10B 109.5
H10A C10 H10B 109.5
C9 C10 H10C 109.5
H10A C10 H10C 109.5
H10B C10 H10C 109.5
N3 C25 C7 175.9(5)
C2 C1 H1A 120.0
C2 C1 H1B 120.0
H1A C1 H1B 120.0
C16 C15 C14 119.3(4)
C16 C15 H15A 120.3
C14 C15 H15A 120.3
C20 C21 C22 120.8(4)
C20 C21 H21A 119.6
C22 C21 H21A 119.6
C19 C20 C21 119.8(4)
C19 C20 H20A 120.1
C21 C20 H20A 120.1
C13 C14 C15 119.8(4)
C13 C14 H14A 120.1
C15 C14 H14A 120.1

loop_
_geom_bond_atom_site_label_1
_geom_bond_atom_site_label_2
_geom_bond_distance
N4 C26 1.126(4)
C5 C4 1.514(5)
C5 C11 1.525(5)
C5 C6 1.547(5)
C5 H5A 1.0000
C11 C12 1.386(5)
C11 C16 1.394(5)
C4 C9 1.324(5)
C4 C3 1.514(4)
C24 N2 1.124(5)
C24 C6 1.474(5)
C9 C10 1.503(5)
C9 C8 1.517(5)
C8 C17 1.517(5)
C8 C7 1.600(6)
C8 H8A 1.0000
N1 C23 1.124(5)
C16 C15 1.383(6)
C16 H16A 0.9500
C3 C2 1.514(6)
C3 H3A 0.9900
C3 H3B 0.9900
C12 C13 1.376(6)
C12 H12A 0.9500
C23 C6 1.544(6)
C26 C7 1.513(6)
C13 C14 1.369(7)
C13 H13A 0.9500
C17 C18 1.384(5)
C17 C22 1.392(5)
C7 C25 1.506(5)
C7 C6 1.535(6)
N3 C25 1.129(5)
C18 C19 1.383(6)
C18 H18A 0.9500
C2 C1 1.313(6)
C2 H2A 0.9500
C19 C20 1.369(6)
C19 H19A 0.9500
C22 C21 1.384(6)
C22 H22A 0.9500
C10 H10A 0.9800
C10 H10B 0.9800
C10 H10C 0.9800
C1 H1A 0.9500
C1 H1B 0.9500
C15 C14 1.385(6)
C15 H15A 0.9500
C21 C20 1.373(7)
C21 H21A 0.9500
C20 H20A 0.9500
C14 H14A 0.9500

loop_
_geom_torsion_atom_site_label_1
_geom_torsion_atom_site_label_2
_geom_torsion_atom_site_label_3
_geom_torsion_atom_site_label_4
_geom_torsion
C4 C5 C11 C12 25.8(4)
C6 C5 C11 C12 -105.1(4)
C4 C5 C11 C16 -153.8(3)
C6 C5 C11 C16 75.3(4)
C11 C5 C4 C9 -116.6(4)
C6 C5 C4 C9 17.4(5)
C11 C5 C4 C3 67.4(4)
C6 C5 C4 C3 -158.6(3)
C5 C4 C9 C10 -174.8(3)
C3 C4 C9 C10 0.8(6)
C5 C4 C9 C8 3.3(6)
C3 C4 C9 C8 178.9(3)
C4 C9 C8 C17 128.2(4)
C10 C9 C8 C17 -53.5(4)
C4 C9 C8 C7 6.2(5)
C10 C9 C8 C7 -175.5(3)
C12 C11 C16 C15 3.0(6)
C5 C11 C16 C15 -177.4(4)
C9 C4 C3 C2 -88.3(4)
C5 C4 C3 C2 87.8(4)
C16 C11 C12 C13 -2.3(5)
C5 C11 C12 C13 178.0(3)
C11 C12 C13 C14 0.2(7)
C9 C8 C17 C18 -36.6(5)
C7 C8 C17 C18 88.1(4)
C9 C8 C17 C22 144.6(4)
C7 C8 C17 C22 -90.7(4)
N4 C26 C7 C25 -40(3)
N4 C26 C7 C6 -158(2)
N4 C26 C7 C8 80(3)
C9 C8 C7 C25 -156.1(3)
C17 C8 C7 C25 78.1(4)
C9 C8 C7 C26 83.1(4)
C17 C8 C7 C26 -42.8(4)
C9 C8 C7 C6 -36.1(4)
C17 C8 C7 C6 -162.0(3)
C22 C17 C18 C19 1.0(6)
C8 C17 C18 C19 -177.8(4)
C4 C3 C2 C1 7.3(6)
C17 C18 C19 C20 -0.1(7)
N2 C24 C6 C7 136(4)
N2 C24 C6 C23 23(5)
N2 C24 C6 C5 -99(5)
C25 C7 C6 C24 -58.7(5)
C26 C7 C6 C24 58.8(4)
C8 C7 C6 C24 -176.6(3)
C25 C7 C6 C23 56.8(4)
C26 C7 C6 C23 174.3(3)
C8 C7 C6 C23 -61.1(4)
C25 C7 C6 C5 176.1(3)
C26 C7 C6 C5 -66.4(4)
C8 C7 C6 C5 58.2(5)
N1 C23 C6 C24 -63(7)
N1 C23 C6 C7 -178(100)
N1 C23 C6 C5 61(7)
C4 C5 C6 C24 -170.7(3)
C11 C5 C6 C24 -37.9(5)
C4 C5 C6 C7 -47.8(4)
C11 C5 C6 C7 85.0(4)
C4 C5 C6 C23 68.0(4)
C11 C5 C6 C23 -159.2(3)
C18 C17 C22 C21 -1.6(7)
C8 C17 C22 C21 177.2(4)
C26 C7 C25 N3 -5(7)
C6 C7 C25 N3 110(7)
C8 C7 C25 N3 -129(7)
C11 C16 C15 C14 -1.5(7)
C17 C22 C21 C20 1.2(8)
C18 C19 C20 C21 -0.3(8)
C22 C21 C20 C19 -0.3(9)
C12 C13 C14 C15 1.4(8)
C16 C15 C14 C13 -0.7(8)
